data_7213365
loop_
_publ_author_name
'Adembri, Giorgio'
'Giorgi, Gianluca'
'Lampariello, Raffaella L.'
'Paoli, Maria L.'
'Sega, Alessandro'

_publ_section_title
;
 Regio- and diastereo-selectivity in 1,3-dipolar cycloadditions of nitrile
 oxides to 4-substituted cyclopent-2-enones
;
_journal_issue 16
_journal_name_full 'Journal of the Chemical Society, Perkin Transactions 1'
_journal_page_first 2649
_journal_paper_doi 10.1039/b003549l
_journal_year 2000
_chemical_formula_moiety 'C17 H17 C12 N O5'
_chemical_formula_sum 'C17 H17 Cl2 N O5'
_chemical_formula_weight 386.22
_chemical_name_systematic
;
(3aSR, 4SR, 6aSR, 6RS)-3-(2,6-dichlorophenyl)-6-methyl-4-
methylcarbonyloxy-5, 6-dihydro-4H cyclopenta [d][1,2] oxazol-6-yl acetate  
;
_space_group_IT_number 14
_symmetry_cell_setting monoclinic
_symmetry_space_group_name_Hall '-P 2ybc'
_symmetry_space_group_name_H-M 'P 1 21/c 1'
_atom_sites_solution_hydrogens geom
_atom_sites_solution_primary direct
_atom_sites_solution_secondary difmap
_audit_creation_date 'May 18, 2000'
_audit_creation_method SHELXL-97
_cell_angle_alpha 90.00
_cell_angle_beta 107.290(10)
_cell_angle_gamma 90.00
_cell_formula_units_Z 4
_cell_length_a 17.410(3)
_cell_length_b 8.7394(15)
_cell_length_c 12.1881(15)
_cell_measurement_reflns_used 32
_cell_measurement_temperature 293(2)
_cell_measurement_theta_max 36.902
_cell_measurement_theta_min 9.318
_cell_volume 1770.7(5)
_computing_cell_refinement 'Siemens XSCANS'
_computing_data_collection 'Siemens XSCANS'
_computing_data_reduction 'Siemens XSCANS'
_computing_molecular_graphics 'Siemens SHELXTL'
_computing_publication_material 'Siemens SHELXTL'
_computing_structure_refinement 'SHELXL-97 (Sheldrick, 1997)'
_computing_structure_solution 'SHELXS-97 (Sheldrick, 1990)'
_diffrn_ambient_temperature 293(2)
_diffrn_measured_fraction_theta_full 0.999
_diffrn_measured_fraction_theta_max 0.999
_diffrn_measurement_device 'Siemens P4'
_diffrn_measurement_device_type 'Siemens P4'
_diffrn_measurement_method '\w scans'
_diffrn_radiation_monochromator graphite
_diffrn_radiation_source 'fine-focus sealed tube'
_diffrn_radiation_type MoK\a
_diffrn_radiation_wavelength 0.71073
_diffrn_reflns_av_R_equivalents 0.0243
_diffrn_reflns_av_sigmaI/netI 0.0564
_diffrn_reflns_limit_h_max 20
_diffrn_reflns_limit_h_min -20
_diffrn_reflns_limit_k_max 1
_diffrn_reflns_limit_k_min -10
_diffrn_reflns_limit_l_max 14
_diffrn_reflns_limit_l_min -1
_diffrn_reflns_number 4101
_diffrn_reflns_theta_full 25.00
_diffrn_reflns_theta_max 25.00
_diffrn_reflns_theta_min 1.22
_diffrn_standards_decay_% 5.95
_diffrn_standards_interval_count 97
_diffrn_standards_number 3
_exptl_absorpt_coefficient_mu 0.394
_exptl_absorpt_correction_type none
_exptl_crystal_colour colourless
_exptl_crystal_density_diffrn 1.449
_exptl_crystal_density_method 'not measured'
_exptl_crystal_description prism
_exptl_crystal_F_000 800
_exptl_crystal_size_max 0.2
_exptl_crystal_size_mid 0.1
_exptl_crystal_size_min 0.08
_refine_diff_density_max 0.218
_refine_diff_density_min -0.238
_refine_diff_density_rms 0.045
_refine_ls_extinction_method none
_refine_ls_goodness_of_fit_ref 1.019
_refine_ls_hydrogen_treatment mixed
_refine_ls_matrix_type full
_refine_ls_number_parameters 230
_refine_ls_number_reflns 3126
_refine_ls_number_restraints 0
_refine_ls_restrained_S_all 1.019
_refine_ls_R_factor_all 0.0925
_refine_ls_R_factor_gt 0.0487
_refine_ls_shift/su_max 0.004
_refine_ls_shift/su_mean 0.000
_refine_ls_structure_factor_coef Fsqd
_refine_ls_weighting_details 'calc w=1/[\s^2^(Fo^2^)+(0.0356P)^2^+0.5238P] where P=(Fo^2^+2Fc^2^)/3'
_refine_ls_weighting_scheme calc
_refine_ls_wR_factor_gt 0.0927
_refine_ls_wR_factor_ref 0.1090
_reflns_number_gt 1974
_reflns_number_total 3126
_reflns_threshold_expression >2sigma(I)
_cod_data_source_file b003549lsup1.cif
_cod_data_source_block compound
_cod_depositor_comments
;
The following automatic conversions were performed:

'_symmetry_cell_setting' value 'Monoclinic' changed to 'monoclinic'
according to /home/saulius/struct/CIF-dictionaries/cif_core.dic
dictionary named 'cif_core.dic' version 2.4.2 from 2011-04-26.

Automatic conversion script
Id: cif_fix_values 1891 2012-01-12 08:04:46Z andrius 
;
_cod_original_sg_symbol_H-M P2(1)/c
_cod_database_code 7213365

loop_
_symmetry_equiv_pos_as_xyz
'x, y, z'
'-x, y+1/2, -z+1/2'
'-x, -y, -z'
'x, -y-1/2, z-1/2'

loop_
_atom_site_label
_atom_site_type_symbol
_atom_site_fract_x
_atom_site_fract_y
_atom_site_fract_z
_atom_site_U_iso_or_equiv
_atom_site_adp_type
_atom_site_occupancy
_atom_site_symmetry_multiplicity
_atom_site_calc_flag
_atom_site_refinement_flags
Cl1 Cl 0.92834(5) 0.22049(12) 0.47232(9) 0.0618(3) Uani 1 1 d .
Cl2 Cl 0.76779(6) 0.51025(12) 0.73184(8) 0.0647(3) Uani 1 1 d .
N2 N 0.74354(15) 0.2006(3) 0.5912(2) 0.0506(7) Uani 1 1 d .
O1 O 0.67249(12) 0.1436(3) 0.5134(2) 0.0548(7) Uani 1 1 d .
O2 O 0.72792(12) 0.5987(2) 0.46185(19) 0.0446(6) Uani 1 1 d .
O3 O 0.81960(14) 0.6250(3) 0.3685(3) 0.0734(8) Uani 1 1 d .
O4 O 0.52572(11) 0.2118(3) 0.38975(19) 0.0458(6) Uani 1 1 d .
O5 O 0.43065(15) 0.3880(4) 0.3139(3) 0.0959(11) Uani 1 1 d .
C3 C 0.77732(17) 0.2933(4) 0.5392(3) 0.0383(7) Uani 1 1 d .
C3A C 0.73269(16) 0.3181(3) 0.4138(3) 0.0364(7) Uani 1 1 d .
H3A H 0.7659 0.2966 0.3654 0.050(3) Uiso 1 1 d R
C4 C 0.69048(16) 0.4752(3) 0.3863(3) 0.0384(7) Uani 1 1 d .
H4 H 0.6853 0.5029 0.3082 0.050(3) Uiso 1 1 d R
C5 C 0.60713(17) 0.4493(4) 0.3990(3) 0.0453(8) Uani 1 1 d .
H5A H 0.5694 0.5244 0.3573 0.050(3) Uiso 1 1 d R
H5B H 0.6090 0.4521 0.4785 0.050(3) Uiso 1 1 d R
C6 C 0.58585(17) 0.2898(4) 0.3483(3) 0.0409(8) Uani 1 1 d .
C6A C 0.66490(17) 0.2003(4) 0.3991(3) 0.0414(8) Uani 1 1 d .
H6A H 0.6696 0.1187 0.3487 0.050(3) Uiso 1 1 d R
C7 C 0.79135(19) 0.6676(4) 0.4411(3) 0.0513(9) Uani 1 1 d .
C8 C 0.8198(2) 0.8002(4) 0.5202(3) 0.0682(11) Uani 1 1 d .
H8A H 0.8228 0.7707 0.5973 0.080 Uiso 1 1 calc R
H8B H 0.7828 0.8839 0.4967 0.080 Uiso 1 1 calc R
H8C H 0.8721 0.8313 0.5175 0.080 Uiso 1 1 calc R
C9 C 0.5628(2) 0.2846(5) 0.2178(3) 0.0612(10) Uani 1 1 d .
H9A H 0.6084 0.3125 0.1932 0.080 Uiso 1 1 calc R
H9B H 0.5196 0.3551 0.1861 0.080 Uiso 1 1 calc R
H9C H 0.5458 0.1830 0.1917 0.080 Uiso 1 1 calc R
C10 C 0.45172(19) 0.2729(5) 0.3678(3) 0.0551(10) Uani 1 1 d .
C11 C 0.40036(19) 0.1789(4) 0.4205(3) 0.0588(10) Uani 1 1 d .
H11A H 0.4035 0.2189 0.4950 0.080 Uiso 1 1 calc R
H11B H 0.4189 0.0749 0.4279 0.080 Uiso 1 1 calc R
H11C H 0.3456 0.1824 0.3724 0.080 Uiso 1 1 calc R
C1' C 0.85308(17) 0.3705(4) 0.6064(3) 0.0388(7) Uani 1 1 d .
C2' C 0.92496(18) 0.3479(4) 0.5804(3) 0.0453(8) Uani 1 1 d .
C3' C 0.99572(19) 0.4207(4) 0.6408(3) 0.0567(10) Uani 1 1 d .
H3'A H 1.0444 0.4036 0.6210 0.050(3) Uiso 1 1 d R
C4' C 0.9945(2) 0.5170(5) 0.7300(3) 0.0638(11) Uani 1 1 d .
H4'A H 1.0432 0.5675 0.7728 0.050(3) Uiso 1 1 d R
C5' C 0.9251(2) 0.5418(5) 0.7584(3) 0.0608(10) Uani 1 1 d .
H5'A H 0.9251 0.6088 0.8209 0.050(3) Uiso 1 1 d R
C6' C 0.85542(19) 0.4698(4) 0.6969(3) 0.0442(8) Uani 1 1 d .

loop_
_atom_site_aniso_label
_atom_site_aniso_U_11
_atom_site_aniso_U_22
_atom_site_aniso_U_33
_atom_site_aniso_U_23
_atom_site_aniso_U_13
_atom_site_aniso_U_12
Cl1 0.0447(5) 0.0671(6) 0.0768(7) -0.0117(6) 0.0228(5) 0.0073(5)
Cl2 0.0718(6) 0.0712(7) 0.0657(6) -0.0076(6) 0.0427(5) -0.0065(5)
N2 0.0428(15) 0.0481(18) 0.0605(19) 0.0143(16) 0.0148(14) -0.0007(14)
O1 0.0411(12) 0.0519(15) 0.0708(17) 0.0172(14) 0.0156(12) -0.0087(12)
O2 0.0421(12) 0.0370(13) 0.0577(15) -0.0008(12) 0.0194(11) -0.0084(10)
O3 0.0577(16) 0.0704(19) 0.109(2) -0.0110(18) 0.0497(17) -0.0179(14)
O4 0.0337(11) 0.0445(13) 0.0641(15) 0.0019(12) 0.0218(11) -0.0048(10)
O5 0.0490(16) 0.076(2) 0.168(3) 0.046(2) 0.0418(19) 0.0165(15)
C3 0.0350(15) 0.0341(17) 0.049(2) 0.0018(17) 0.0169(15) 0.0013(15)
C3A 0.0299(15) 0.0408(19) 0.0425(18) -0.0031(16) 0.0168(14) -0.0030(14)
C4 0.0346(15) 0.0357(18) 0.0453(19) 0.0015(16) 0.0123(14) -0.0041(14)
C5 0.0355(16) 0.0368(19) 0.065(2) 0.0024(18) 0.0172(16) 0.0011(15)
C6 0.0323(15) 0.0438(19) 0.050(2) -0.0001(18) 0.0182(15) -0.0068(15)
C6A 0.0352(16) 0.0388(19) 0.055(2) -0.0068(18) 0.0203(15) -0.0034(15)
C7 0.0395(18) 0.043(2) 0.073(3) 0.013(2) 0.0186(19) -0.0001(16)
C8 0.072(3) 0.051(2) 0.078(3) -0.001(2) 0.017(2) -0.023(2)
C9 0.055(2) 0.074(3) 0.053(2) 0.000(2) 0.0137(18) -0.017(2)
C10 0.0304(17) 0.055(2) 0.082(3) -0.004(2) 0.0195(18) -0.0051(17)
C11 0.0442(19) 0.064(3) 0.076(3) -0.012(2) 0.0307(19) -0.0117(18)
C1' 0.0370(16) 0.0355(18) 0.0439(19) 0.0087(16) 0.0122(15) -0.0003(14)
C2' 0.0409(17) 0.044(2) 0.049(2) 0.0075(18) 0.0108(16) 0.0021(16)
C3' 0.0396(19) 0.060(2) 0.071(3) 0.007(2) 0.0163(19) -0.0010(18)
C4' 0.052(2) 0.065(3) 0.065(3) 0.001(2) 0.005(2) -0.019(2)
C5' 0.069(2) 0.065(3) 0.048(2) -0.005(2) 0.016(2) -0.015(2)
C6' 0.0515(19) 0.044(2) 0.0394(19) 0.0053(17) 0.0171(16) -0.0042(16)

loop_
_atom_type_symbol
_atom_type_description
_atom_type_scat_dispersion_real
_atom_type_scat_dispersion_imag
_atom_type_scat_source
C C 0.0033 0.0016 'International Tables Vol C Tables 4.2.6.8 and 6.1.1.4'
H H 0.0000 0.0000 'International Tables Vol C Tables 4.2.6.8 and 6.1.1.4'
N N 0.0061 0.0033 'International Tables Vol C Tables 4.2.6.8 and 6.1.1.4'
O O 0.0106 0.0060 'International Tables Vol C Tables 4.2.6.8 and 6.1.1.4'
Cl Cl 0.1484 0.1585 'International Tables Vol C Tables 4.2.6.8 and 6.1.1.4'

loop_
_geom_angle_atom_site_label_1
_geom_angle_atom_site_label_2
_geom_angle_atom_site_label_3
_geom_angle
C3 N2 O1 109.5(3)
N2 O1 C6A 109.7(2)
C7 O2 C4 117.1(3)
C10 O4 C6 119.3(3)
N2 C3 C1' 118.6(3)
N2 C3 C3A 114.8(3)
C1' C3 C3A 126.6(3)
C3 C3A C6A 99.7(2)
C3 C3A C4 114.6(3)
C6A C3A C4 105.7(2)
O2 C4 C5 108.0(2)
O2 C4 C3A 115.5(2)
C5 C4 C3A 104.6(2)
C4 C5 C6 102.6(2)
O4 C6 C9 110.8(3)
O4 C6 C5 113.6(3)
C9 C6 C5 114.1(3)
O4 C6 C6A 105.7(3)
C9 C6 C6A 109.3(3)
C5 C6 C6A 102.8(2)
O1 C6A C3A 105.6(2)
O1 C6A C6 112.0(2)
C3A C6A C6 105.6(3)
O3 C7 O2 122.8(4)
O3 C7 C8 126.1(3)
O2 C7 C8 111.1(3)
O5 C10 O4 124.1(3)
O5 C10 C11 125.0(3)
O4 C10 C11 110.9(3)
C2' C1' C6' 116.8(3)
C2' C1' C3 121.2(3)
C6' C1' C3 121.9(3)
C3' C2' C1' 122.0(3)
C3' C2' Cl1 118.1(3)
C1' C2' Cl1 119.9(3)
C4' C3' C2' 118.6(3)
C5' C4' C3' 121.1(3)
C4' C5' C6' 119.5(4)
C5' C6' C1' 122.0(3)
C5' C6' Cl2 118.1(3)
C1' C6' Cl2 119.9(2)

loop_
_geom_bond_atom_site_label_1
_geom_bond_atom_site_label_2
_geom_bond_distance
Cl1 C2' 1.739(4)
Cl2 C6' 1.738(3)
N2 C3 1.275(4)
N2 O1 1.407(3)
O1 C6A 1.447(4)
O2 C7 1.346(4)
O2 C4 1.443(3)
O3 C7 1.193(4)
O4 C10 1.346(4)
O4 C6 1.459(3)
O5 C10 1.199(4)
C3 C1' 1.491(4)
C3 C3A 1.510(4)
C3A C6A 1.536(4)
C3A C4 1.546(4)
C4 C5 1.522(4)
C5 C6 1.525(4)
C6 C9 1.521(4)
C6 C6A 1.544(4)
C7 C8 1.495(5)
C10 C11 1.492(5)
C1' C2' 1.393(4)
C1' C6' 1.395(4)
C2' C3' 1.388(4)
C3' C4' 1.380(5)
C4' C5' 1.370(5)
C5' C6' 1.374(5)

loop_
_geom_torsion_atom_site_label_1
_geom_torsion_atom_site_label_2
_geom_torsion_atom_site_label_3
_geom_torsion_atom_site_label_4
_geom_torsion
C3 N2 O1 C6A 4.3(3)
O1 N2 C3 C1' 178.6(3)
O1 N2 C3 C3A 1.1(4)
N2 C3 C3A C6A -5.6(4)
C1' C3 C3A C6A 177.2(3)
N2 C3 C3A C4 106.8(3)
C1' C3 C3A C4 -70.4(4)
C7 O2 C4 C5 -162.0(3)
C7 O2 C4 C3A 81.4(3)
C3 C3A C4 O2 29.2(3)
C6A C3A C4 O2 137.9(3)
C3 C3A C4 C5 -89.4(3)
C6A C3A C4 C5 19.4(3)
O2 C4 C5 C6 -162.3(2)
C3A C4 C5 C6 -38.8(3)
C10 O4 C6 C9 -67.8(4)
C10 O4 C6 C5 62.1(4)
C10 O4 C6 C6A 173.9(3)
C4 C5 C6 O4 156.7(3)
C4 C5 C6 C9 -75.1(3)
C4 C5 C6 C6A 43.0(3)
N2 O1 C6A C3A -7.6(3)
N2 O1 C6A C6 -122.2(3)
C3 C3A C6A O1 7.5(3)
C4 C3A C6A O1 -111.6(3)
C3 C3A C6A C6 126.3(3)
C4 C3A C6A C6 7.2(3)
O4 C6 C6A O1 -35.7(3)
C9 C6 C6A O1 -155.0(3)
C5 C6 C6A O1 83.5(3)
O4 C6 C6A C3A -150.3(2)
C9 C6 C6A C3A 90.5(3)
C5 C6 C6A C3A -31.0(3)
C4 O2 C7 O3 -4.4(5)
C4 O2 C7 C8 175.7(3)
C6 O4 C10 O5 1.3(6)
C6 O4 C10 C11 -178.2(3)
N2 C3 C1' C2' 118.1(4)
C3A C3 C1' C2' -64.8(4)
N2 C3 C1' C6' -62.8(4)
C3A C3 C1' C6' 114.4(4)
C6' C1' C2' C3' -0.3(5)
C3 C1' C2' C3' 178.9(3)
C6' C1' C2' Cl1 177.6(2)
C3 C1' C2' Cl1 -3.2(4)
C1' C2' C3' C4' 0.7(5)
Cl1 C2' C3' C4' -177.2(3)
C2' C3' C4' C5' -0.5(6)
C3' C4' C5' C6' -0.1(6)
C4' C5' C6' C1' 0.5(6)
C4' C5' C6' Cl2 -177.5(3)
C2' C1' C6' C5' -0.4(5)
C3 C1' C6' C5' -179.6(3)
C2' C1' C6' Cl2 177.6(2)
C3 C1' C6' Cl2 -1.6(4)
